data_7721176
loop_
_publ_author_name
'Kobayashi, Makoto'
'Yasunaga, Takuya'
'Nagahama, Chikako'
'Fujii, Kotaro'
'Yashima, Masatomo'
'Osada, Minoru'
'Kato, Hideki'
'Kakihana, Masato'

_publ_section_title
;
 Crystal structures and luminescence properties of
 Ca<sub>3</sub>RE<sub>2</sub>Si<sub>4</sub>O<sub>8</sub>N<sub>4</sub> (RE
 = Y, La, and Ce) activated by Ce<sup>3</sup>.
;
_journal_name_full 'Dalton transactions (Cambridge, England : 2003)'
_journal_paper_doi 10.1039/d6dt01213b
_journal_year 2026
_chemical_formula_sum 'Ca3 La2 N4 O8 Si4'
_chemical_formula_weight 757.59
_space_group_IT_number 205
_space_group_name_Hall '-P 2ac 2ab 3'
_space_group_name_H-M_alt 'P a -3'
_symmetry_cell_setting cubic
_symmetry_Int_Tables_number 205
_symmetry_space_group_name_Hall '-P 2ac 2ab 3'
_symmetry_space_group_name_H-M 'P a -3'
_audit_conform_dict_location ftp://ftp.iucr.org/pub/cif_core.dic
_audit_conform_dict_name cif_core.dic
_audit_conform_dict_version 2.4.5
_audit_creation_date 2026-03-04T19:19:57-00:00
_audit_creation_method 'WinGX routine CIF_UPDATE'
_audit_update_record
;
2026-05-13 deposited with the CCDC.	2026-06-11 downloaded from the CCDC.
;
_cell_angle_alpha 90
_cell_angle_beta 90
_cell_angle_gamma 90
_cell_formula_units_Z 11
_cell_length_a 15.12670(10)
_cell_length_b 15.12670(10)
_cell_length_c 15.12670(10)
_cell_measurement_reflns_used 24682
_cell_measurement_temperature 293(2)
_cell_measurement_theta_max 66.31
_cell_measurement_theta_min 3.01
_cell_measurement_wavelength 0
_cell_volume 3461.25(4)
_computing_cell_refinement 'CrysalisPro (Agilent Technologies,     )'
_computing_data_collection 'CrysalisPro (Agilent Technologies,     )'
_computing_data_reduction 'CrysalisPro (Agilent Technologies,     )'
_computing_molecular_graphics 'Ortep for Windows (Farrugia, 2012)'
_computing_publication_material 'WinGX publication routines (Farrugia, 2012)'
_computing_structure_refinement 'SHELXL-2018/3 (Sheldrick, 2018)'
_diffrn_ambient_temperature 293(2)
_diffrn_detector 'CCD plate'
_diffrn_measured_fraction_theta_full 0.999
_diffrn_measured_fraction_theta_max 1
_diffrn_measurement_device '\k-geometry diffractometer'
_diffrn_measurement_device_type 'Agilent Technologies XtaLAB Pro: Kappa single'
_diffrn_measurement_method '\w scans'
_diffrn_orient_matrix_UB_11 0.004776
_diffrn_orient_matrix_UB_12 -0.044981
_diffrn_orient_matrix_UB_13 -0.012333
_diffrn_orient_matrix_UB_21 -0.019494
_diffrn_orient_matrix_UB_22 0.009335
_diffrn_orient_matrix_UB_23 -0.041599
_diffrn_orient_matrix_UB_31 0.042397
_diffrn_orient_matrix_UB_32 0.009376
_diffrn_orient_matrix_UB_33 -0.017747
_diffrn_radiation_monochromator graphite
_diffrn_radiation_probe x-ray
_diffrn_radiation_type MoK\a
_diffrn_radiation_wavelength 0.71073
_diffrn_reflns_av_R_equivalents 0.0313
_diffrn_reflns_av_unetI/netI 0.0185
_diffrn_reflns_Laue_measured_fraction_full 0.999
_diffrn_reflns_Laue_measured_fraction_max 1
_diffrn_reflns_limit_h_max 19
_diffrn_reflns_limit_h_min -30
_diffrn_reflns_limit_k_max 30
_diffrn_reflns_limit_k_min -23
_diffrn_reflns_limit_l_max 30
_diffrn_reflns_limit_l_min -18
_diffrn_reflns_number 61531
_diffrn_reflns_point_group_measured_fraction_full 0.999
_diffrn_reflns_point_group_measured_fraction_max 1
_diffrn_reflns_theta_full 25.242
_diffrn_reflns_theta_max 45.286
_diffrn_reflns_theta_min 2.693
_diffrn_source 'fine-focus sealed X-ray tube'
_diffrn_standards_number 0
_exptl_absorpt_coefficient_mu 9.1
_exptl_absorpt_correction_T_max 1
_exptl_absorpt_correction_T_min 0.861
_exptl_absorpt_correction_type multi-scan
_exptl_absorpt_process_details
;
        CrysAlisPro 1.171.39.20a (Rigaku Oxford Diffraction, 2015)
        Empirical absorption correction using spherical harmonics,
        implemented in SCALE3 ABSPACK scaling algorithm.
;
_exptl_crystal_colour colorless
_exptl_crystal_density_diffrn 3.998
_exptl_crystal_density_method 'not measured'
_exptl_crystal_description chunk
_exptl_crystal_F_000 3864
_exptl_crystal_size_max 0.040
_exptl_crystal_size_mid 0.035
_exptl_crystal_size_min 0.015
_refine_diff_density_max 1.848
_refine_diff_density_min -1.353
_refine_diff_density_rms 0.194
_refine_ls_extinction_method none
_refine_ls_goodness_of_fit_ref 1.048
_refine_ls_hydrogen_treatment undef
_refine_ls_matrix_type full
_refine_ls_number_constraints 0
_refine_ls_number_parameters 99
_refine_ls_number_reflns 4848
_refine_ls_number_restraints 1
_refine_ls_restrained_S_all 1.048
_refine_ls_R_factor_all 0.0191
_refine_ls_R_factor_gt 0.0158
_refine_ls_shift/su_max 0.002
_refine_ls_shift/su_mean 0
_refine_ls_structure_factor_coef Fsqd
_refine_ls_weighting_details 'w=1/[\s^2^(Fo^2^)+(0.0135P)^2^+2.8012P] where P=(Fo^2^+2Fc^2^)/3'
_refine_ls_weighting_scheme calc
_refine_ls_wR_factor_gt 0.0359
_refine_ls_wR_factor_ref 0.0368
_reflns_Friedel_coverage 0
_reflns_number_gt 4443
_reflns_number_total 4848
_reflns_threshold_expression 'I > 2\s(I)'
_cod_data_source_file d6dt01213b2.cif
_cod_data_source_block shelx
_cod_original_cell_volume 3461.25(7)
_cod_database_code 7721176
_shelx_shelxl_version_number 2018/3

loop_
_symmetry_equiv_pos_as_xyz
'x, y, z'
'-x+1/2, -y, z+1/2'
'-x, y+1/2, -z+1/2'
'x+1/2, -y+1/2, -z'
'z, x, y'
'z+1/2, -x+1/2, -y'
'-z+1/2, -x, y+1/2'
'-z, x+1/2, -y+1/2'
'y, z, x'
'-y, z+1/2, -x+1/2'
'y+1/2, -z+1/2, -x'
'-y+1/2, -z, x+1/2'
'-x, -y, -z'
'x-1/2, y, -z-1/2'
'x, -y-1/2, z-1/2'
'-x-1/2, y-1/2, z'
'-z, -x, -y'
'-z-1/2, x-1/2, y'
'z-1/2, x, -y-1/2'
'z, -x-1/2, y-1/2'
'-y, -z, -x'
'y, -z-1/2, x-1/2'
'-y-1/2, z-1/2, x'
'y-1/2, z, -x-1/2'

loop_
_atom_site_label
_atom_site_type_symbol
_atom_site_fract_x
_atom_site_fract_y
_atom_site_fract_z
_atom_site_U_iso_or_equiv
_atom_site_adp_type
_atom_site_occupancy
_atom_site_site_symmetry_order
_atom_site_calc_flag
_atom_site_refinement_flags_posn
_atom_site_refinement_flags_adp
_atom_site_refinement_flags_occupancy
_atom_site_disorder_assembly
_atom_site_disorder_group
Ca01 Ca 0.13276(2) 0.13276(2) 0.13276(2) 0.00587(2) Uani 0.0160(4) 3 d S T P . .
La01 La 0.13276(2) 0.13276(2) 0.13276(2) 0.00587(2) Uani 0.9840(4) 3 d S T P . .
Ca02 Ca 0.14102(2) 0.34676(2) 0.35929(2) 0.00702(2) Uani 0.46645(12) 1 d . . P . .
La02 La 0.14102(2) 0.34676(2) 0.35929(2) 0.00702(2) Uani 0.53355(12) 1 d . . P . .
Ca03 Ca 0.09979(2) 0.38506(2) 0.11632(2) 0.00702(2) Uani 0.86154(12) 1 d . . P . .
La03 La 0.09979(2) 0.38506(2) 0.11632(2) 0.00702(2) Uani 0.13846(12) 1 d . . P . .
Ca04 Ca 0 0 0 0.01010(6) Uani 1 6 d S T P . .
Si05 Si 0.24272(2) 0.47949(2) 0.48068(2) 0.00413(3) Uani 1 1 d . . . . .
Si06 Si 0.25940(2) 0.49622(2) 0.26475(2) 0.00468(3) Uani 1 1 d . . . . .
O007 O 0.21669(4) 0.40436(5) 0.22547(4) 0.00892(9) Uani 1 1 d . . . . .
O008 O 0.01798(4) 0.16409(4) 0.47988(4) 0.00837(9) Uani 1 1 d . . . . .
O009 O 0.08478(5) 0.21413(4) 0.27976(4) 0.00821(9) Uani 1 1 d . . . . .
O00A O 0.03568(5) 0.34554(4) 0.48439(5) 0.00912(9) Uani 1 1 d . . . . .
N00B N 0.00648(5) 0.37244(5) 0.26965(5) 0.00749(10) Uani 1 1 d . . . . .
N00C N 0.00096(5) 0.24262(5) 0.13108(4) 0.00669(9) Uani 1 1 d . . . . .

loop_
_atom_site_aniso_label
_atom_site_aniso_U_11
_atom_site_aniso_U_22
_atom_site_aniso_U_33
_atom_site_aniso_U_23
_atom_site_aniso_U_13
_atom_site_aniso_U_12
Ca01 0.00587(2) 0.00587(2) 0.00587(2) 0.000380(10) 0.000380(10) 0.000380(10)
La01 0.00587(2) 0.00587(2) 0.00587(2) 0.000380(10) 0.000380(10) 0.000380(10)
Ca02 0.00684(3) 0.00860(3) 0.00560(2) 0.00034(2) -0.00151(2) -0.00145(2)
La02 0.00684(3) 0.00860(3) 0.00560(2) 0.00034(2) -0.00151(2) -0.00145(2)
Ca03 0.00756(4) 0.00588(4) 0.00761(4) 0.00025(3) 0.00165(3) -0.00066(3)
La03 0.00756(4) 0.00588(4) 0.00761(4) 0.00025(3) 0.00165(3) -0.00066(3)
Ca04 0.01010(6) 0.01010(6) 0.01010(6) -0.00207(6) -0.00207(6) -0.00207(6)
Si05 0.00473(8) 0.00387(7) 0.00381(7) 0.00017(6) -0.00003(6) -0.00025(6)
Si06 0.00440(8) 0.00543(8) 0.00422(8) -0.00005(6) -0.00032(6) -0.00037(6)
O007 0.0089(2) 0.0096(2) 0.0083(2) -0.00373(18) 0.00076(17) -0.00361(18)
O008 0.0086(2) 0.0082(2) 0.0083(2) -0.00318(17) -0.00063(18) 0.00339(18)
O009 0.0102(2) 0.0067(2) 0.0077(2) -0.00040(16) -0.00363(17) 0.00260(17)
O00A 0.0104(2) 0.0078(2) 0.0091(2) 0.00104(17) 0.00274(18) -0.00263(18)
N00B 0.0090(2) 0.0038(2) 0.0097(2) 0.00005(18) -0.00108(19) 0.00088(17)
N00C 0.0079(2) 0.0084(2) 0.0038(2) -0.00012(17) -0.00056(17) -0.00011(18)

loop_
_atom_type_symbol
_atom_type_description
_atom_type_scat_dispersion_real
_atom_type_scat_dispersion_imag
_atom_type_scat_source
Ca Ca 0.2262 0.3064 'International Tables Vol C Tables 4.2.6.8 and 6.1.1.4'
La La -0.2871 2.4523 'International Tables Vol C Tables 4.2.6.8 and 6.1.1.4'
N N 0.0061 0.0033 'International Tables Vol C Tables 4.2.6.8 and 6.1.1.4'
O O 0.0106 0.006 'International Tables Vol C Tables 4.2.6.8 and 6.1.1.4'
Si Si 0.0817 0.0704 'International Tables Vol C Tables 4.2.6.8 and 6.1.1.4'

loop_
_geom_angle_atom_site_label_1
_geom_angle_atom_site_label_2
_geom_angle_atom_site_label_3
_geom_angle
_geom_angle_site_symmetry_1
_geom_angle_site_symmetry_3
_geom_angle_publ_flag
N00C Ca01 N00C 119.375(4) . 5 ?
N00C Ca01 N00C 119.377(4) . 9 ?
N00C Ca01 N00C 119.376(4) 5 9 ?
N00C Ca01 O009 79.42(2) . 9 ?
N00C Ca01 O009 145.74(2) 5 9 ?
N00C Ca01 O009 59.95(2) 9 9 ?
N00C Ca01 O009 145.74(2) . 5 ?
N00C Ca01 O009 59.95(2) 5 5 ?
N00C Ca01 O009 79.42(2) 9 5 ?
O009 Ca01 O009 88.11(2) 9 5 ?
N00C Ca01 O009 59.94(2) . . ?
N00C Ca01 O009 79.42(2) 5 . ?
N00C Ca01 O009 145.74(2) 9 . ?
O009 Ca01 O009 88.11(2) 9 . ?
O009 Ca01 O009 88.11(2) 5 . ?
N00C Ca01 O00A 128.30(2) . 23_655 ?
N00C Ca01 O00A 73.21(2) 5 23_655 ?
N00C Ca01 O00A 59.78(2) 9 23_655 ?
O009 Ca01 O00A 119.536(19) 9 23_655 ?
O009 Ca01 O00A 85.58(2) 5 23_655 ?
O009 Ca01 O00A 151.33(2) . 23_655 ?
N00C Ca01 O00A 73.21(2) . 19_556 ?
N00C Ca01 O00A 59.78(2) 5 19_556 ?
N00C Ca01 O00A 128.30(2) 9 19_556 ?
O009 Ca01 O00A 151.33(2) 9 19_556 ?
O009 Ca01 O00A 119.536(19) 5 19_556 ?
O009 Ca01 O00A 85.58(2) . 19_556 ?
O00A Ca01 O00A 73.47(2) 23_655 19_556 ?
N00C Ca01 O00A 59.78(2) . 15_565 ?
N00C Ca01 O00A 128.30(2) 5 15_565 ?
N00C Ca01 O00A 73.21(2) 9 15_565 ?
O009 Ca01 O00A 85.58(2) 9 15_565 ?
O009 Ca01 O00A 151.33(2) 5 15_565 ?
O009 Ca01 O00A 119.536(19) . 15_565 ?
O00A Ca01 O00A 73.47(2) 23_655 15_565 ?
O00A Ca01 O00A 73.47(2) 19_556 15_565 ?
N00C Ca01 Si06 30.420(16) . 24_556 ?
N00C Ca01 Si06 98.158(16) 5 24_556 ?
N00C Ca01 Si06 141.767(16) 9 24_556 ?
O009 Ca01 Si06 85.312(14) 9 24_556 ?
O009 Ca01 Si06 117.510(16) 5 24_556 ?
O009 Ca01 Si06 29.708(14) . 24_556 ?
O00A Ca01 Si06 147.814(15) 23_655 24_556 ?
O00A Ca01 Si06 75.476(15) 19_556 24_556 ?
O00A Ca01 Si06 89.827(14) 15_565 24_556 ?
N00C Ca01 Si06 98.159(17) . 20_565 ?
N00C Ca01 Si06 141.767(16) 5 20_565 ?
N00C Ca01 Si06 30.421(16) 9 20_565 ?
O009 Ca01 Si06 29.709(14) 9 20_565 ?
O009 Ca01 Si06 85.312(14) 5 20_565 ?
O009 Ca01 Si06 117.510(16) . 20_565 ?
O00A Ca01 Si06 89.827(14) 23_655 20_565 ?
O00A Ca01 Si06 147.814(15) 19_556 20_565 ?
O00A Ca01 Si06 75.476(15) 15_565 20_565 ?
Si06 Ca01 Si06 112.837(4) 24_556 20_565 ?
N00C Ca01 Si06 141.766(16) . 16_655 ?
N00C Ca01 Si06 30.421(16) 5 16_655 ?
N00C Ca01 Si06 98.158(16) 9 16_655 ?
O009 Ca01 Si06 117.510(16) 9 16_655 ?
O009 Ca01 Si06 29.709(14) 5 16_655 ?
O009 Ca01 Si06 85.313(14) . 16_655 ?
O00A Ca01 Si06 75.476(15) 23_655 16_655 ?
O00A Ca01 Si06 89.827(14) 19_556 16_655 ?
O00A Ca01 Si06 147.814(15) 15_565 16_655 ?
Si06 Ca01 Si06 112.837(4) 24_556 16_655 ?
Si06 Ca01 Si06 112.837(4) 20_565 16_655 ?
O007 Ca02 O00A 96.74(2) 5 . ?
O007 Ca02 N00B 135.15(2) 5 . ?
O00A Ca02 N00B 83.72(2) . . ?
O007 Ca02 O007 105.61(3) 5 . ?
O00A Ca02 O007 157.37(2) . . ?
N00B Ca02 O007 82.96(2) . . ?
O007 Ca02 O009 70.40(2) 5 . ?
O00A Ca02 O009 98.25(2) . . ?
N00B Ca02 O009 65.22(2) . . ?
O007 Ca02 O009 92.66(2) . . ?
O007 Ca02 N00C 64.80(2) 5 22_566 ?
O00A Ca02 N00C 75.92(2) . 22_566 ?
N00B Ca02 N00C 153.74(2) . 22_566 ?
O007 Ca02 N00C 110.27(2) . 22_566 ?
O009 Ca02 N00C 133.54(2) . 22_566 ?
O007 Ca02 N00B 115.25(2) 5 18_665 ?
O00A Ca02 N00B 105.38(2) . 18_665 ?
N00B Ca02 N00B 107.627(17) . 18_665 ?
O007 Ca02 N00B 61.87(2) . 18_665 ?
O009 Ca02 N00B 154.51(2) . 18_665 ?
N00C Ca02 N00B 63.32(2) 22_566 18_665 ?
O007 Ca02 Si06 31.935(15) 5 5 ?
O00A Ca02 Si06 82.770(17) . 5 ?
N00B Ca02 Si06 158.811(18) . 5 ?
O007 Ca02 Si06 114.675(17) . 5 ?
O009 Ca02 Si06 100.739(15) . 5 ?
N00C Ca02 Si06 33.177(15) 22_566 5 ?
N00B Ca02 Si06 91.685(16) 18_665 5 ?
O007 Ca02 Si06 102.084(16) 5 24_556 ?
O00A Ca02 Si06 89.133(17) . 24_556 ?
N00B Ca02 Si06 33.148(17) . 24_556 ?
O007 Ca02 Si06 89.657(16) . 24_556 ?
O009 Ca02 Si06 32.206(15) . 24_556 ?
N00C Ca02 Si06 158.161(16) 22_566 24_556 ?
N00B Ca02 Si06 137.376(15) 18_665 24_556 ?
Si06 Ca02 Si06 130.314(9) 5 24_556 ?
O007 Ca02 Si05 95.510(16) 5 . ?
O00A Ca02 Si05 82.670(17) . . ?
N00B Ca02 Si05 128.715(17) . . ?
O007 Ca02 Si05 91.526(15) . . ?
O009 Ca02 Si05 165.901(15) . . ?
N00C Ca02 Si05 32.952(15) 22_566 . ?
N00B Ca02 Si05 32.761(15) 18_665 . ?
Si06 Ca02 Si05 65.332(6) 5 . ?
Si06 Ca02 Si05 161.357(7) 24_556 . ?
O007 Ca02 Si06 113.501(18) 5 . ?
O00A Ca02 Si06 134.692(16) . . ?
N00B Ca02 Si06 95.953(18) . . ?
O007 Ca02 Si06 30.126(15) . . ?
O009 Ca02 Si06 122.782(17) . . ?
N00C Ca02 Si06 87.019(16) 22_566 . ?
N00B Ca02 Si06 31.750(15) 18_665 . ?
Si06 Ca02 Si06 105.152(9) 5 . ?
Si06 Ca02 Si06 114.702(3) 24_556 . ?
Si05 Ca02 Si06 62.359(6) . . ?
O007 Ca02 Si05 161.151(16) 5 24_556 ?
O00A Ca02 Si05 83.845(17) . 24_556 ?
N00B Ca02 Si05 26.035(17) . 24_556 ?
O007 Ca02 Si05 76.191(17) . 24_556 ?
O009 Ca02 Si05 90.843(15) . 24_556 ?
N00C Ca02 Si05 132.872(16) 22_566 24_556 ?
N00B Ca02 Si05 82.456(16) 18_665 24_556 ?
Si06 Ca02 Si05 163.407(6) 5 24_556 ?
Si06 Ca02 Si05 59.068(6) 24_556 24_556 ?
Si05 Ca02 Si05 103.232(7) . 24_556 ?
Si06 Ca02 Si05 77.745(6) . 24_556 ?
O008 Ca03 O009 88.88(2) 9 9 ?
O008 Ca03 O007 93.27(2) 9 . ?
O009 Ca03 O007 72.01(2) 9 . ?
O008 Ca03 O008 83.48(2) 9 18_665 ?
O009 Ca03 O008 163.12(2) 9 18_665 ?
O007 Ca03 O008 93.36(2) . 18_665 ?
O008 Ca03 O008 82.01(2) 9 15_565 ?
O009 Ca03 O008 89.73(2) 9 15_565 ?
O007 Ca03 O008 161.28(2) . 15_565 ?
O008 Ca03 O008 104.01(3) 18_665 15_565 ?
O008 Ca03 N00C 144.22(2) 9 . ?
O009 Ca03 N00C 83.27(2) 9 . ?
O007 Ca03 N00C 116.92(2) . . ?
O008 Ca03 N00C 111.53(2) 18_665 . ?
O008 Ca03 N00C 63.18(2) 15_565 . ?
O008 Ca03 N00B 145.08(2) 9 . ?
O009 Ca03 N00B 119.78(2) 9 . ?
O007 Ca03 N00B 78.89(2) . . ?
O008 Ca03 N00B 63.36(2) 18_665 . ?
O008 Ca03 N00B 115.01(2) 15_565 . ?
N00C Ca03 N00B 64.90(2) . . ?
O008 Ca03 Si06 174.299(19) 9 24_556 ?
O009 Ca03 Si06 95.546(17) 9 24_556 ?
O007 Ca03 Si06 91.522(17) . 24_556 ?
O008 Ca03 Si06 93.163(16) 18_665 24_556 ?
O008 Ca03 Si06 94.394(15) 15_565 24_556 ?
N00C Ca03 Si06 33.633(15) . 24_556 ?
N00B Ca03 Si06 33.535(15) . 24_556 ?
O008 Ca03 Si05 113.454(18) 9 24_556 ?
O009 Ca03 Si05 148.726(18) 9 24_556 ?
O007 Ca03 Si05 84.588(17) . 24_556 ?
O008 Ca03 Si05 30.862(15) 18_665 24_556 ?
O008 Ca03 Si05 113.945(17) 15_565 24_556 ?
N00C Ca03 Si05 89.448(16) . 24_556 ?
N00B Ca03 Si05 32.539(15) . 24_556 ?
Si06 Ca03 Si05 63.934(6) 24_556 24_556 ?
O008 Ca03 Si05 111.843(18) 9 19_556 ?
O009 Ca03 Si05 82.381(16) 9 19_556 ?
O007 Ca03 Si05 143.730(18) . 19_556 ?
O008 Ca03 Si05 114.431(18) 18_665 19_556 ?
O008 Ca03 Si05 30.995(15) 15_565 19_556 ?
N00C Ca03 Si05 32.557(15) . 19_556 ?
N00B Ca03 Si05 92.717(16) . 19_556 ?
Si06 Ca03 Si05 65.366(6) 24_556 19_556 ?
Si05 Ca03 Si05 107.073(9) 24_556 19_556 ?
O008 Ca03 Ca03 43.985(17) 9 20_565 ?
O009 Ca03 Ca03 78.119(17) 9 20_565 ?
O007 Ca03 Ca03 127.949(17) . 20_565 ?
O008 Ca03 Ca03 105.947(16) 18_665 20_565 ?
O008 Ca03 Ca03 40.411(15) 15_565 20_565 ?
N00C Ca03 Ca03 100.267(15) . 20_565 ?
N00B Ca03 Ca03 152.829(16) . 20_565 ?
Si06 Ca03 Ca03 133.554(6) 24_556 20_565 ?
Si05 Ca03 Ca03 133.154(5) 24_556 20_565 ?
Si05 Ca03 Ca03 68.187(5) 19_556 20_565 ?
O008 Ca03 Ca03 45.641(17) 9 23_665 ?
O009 Ca03 Ca03 126.849(17) 9 23_665 ?
O007 Ca03 Ca03 83.202(17) . 23_665 ?
O008 Ca03 Ca03 40.282(15) 18_665 23_665 ?
O008 Ca03 Ca03 105.520(15) 15_565 23_665 ?
N00C Ca03 Ca03 149.081(16) . 23_665 ?
N00B Ca03 Ca03 99.452(15) . 23_665 ?
Si06 Ca03 Ca03 132.167(6) 24_556 23_665 ?
Si05 Ca03 Ca03 68.240(5) 24_556 23_665 ?
Si05 Ca03 Ca03 133.067(5) 19_556 23_665 ?
Ca03 Ca03 Ca03 81.934(5) 20_565 23_665 ?
O00A Ca04 O00A 180 15_565 3_545 ?
O00A Ca04 O00A 84.25(3) 15_565 23_655 ?
O00A Ca04 O00A 95.75(3) 3_545 23_655 ?
O00A Ca04 O00A 95.75(3) 15_565 11_455 ?
O00A Ca04 O00A 84.25(3) 3_545 11_455 ?
O00A Ca04 O00A 180.00(3) 23_655 11_455 ?
O00A Ca04 O00A 84.25(3) 15_565 19_556 ?
O00A Ca04 O00A 95.75(3) 3_545 19_556 ?
O00A Ca04 O00A 84.25(3) 23_655 19_556 ?
O00A Ca04 O00A 95.75(3) 11_455 19_556 ?
O00A Ca04 O00A 95.75(3) 15_565 7_554 ?
O00A Ca04 O00A 84.25(3) 3_545 7_554 ?
O00A Ca04 O00A 95.75(3) 23_655 7_554 ?
O00A Ca04 O00A 84.25(3) 11_455 7_554 ?
O00A Ca04 O00A 180 19_556 7_554 ?
O00A Ca04 Ca01 50.761(17) 15_565 . ?
O00A Ca04 Ca01 129.239(17) 3_545 . ?
O00A Ca04 Ca01 50.761(17) 23_655 . ?
O00A Ca04 Ca01 129.239(17) 11_455 . ?
O00A Ca04 Ca01 50.761(17) 19_556 . ?
O00A Ca04 Ca01 129.239(17) 7_554 . ?
O00A Ca04 Ca01 129.239(17) 15_565 13 ?
O00A Ca04 Ca01 50.761(17) 3_545 13 ?
O00A Ca04 Ca01 129.239(17) 23_655 13 ?
O00A Ca04 Ca01 50.761(17) 11_455 13 ?
O00A Ca04 Ca01 129.239(17) 19_556 13 ?
O00A Ca04 Ca01 50.761(17) 7_554 13 ?
Ca01 Ca04 Ca01 180 . 13 ?
O00A Ca04 Ca02 117.471(17) 15_565 23_655 ?
O00A Ca04 Ca02 62.529(17) 3_545 23_655 ?
O00A Ca04 Ca02 39.491(16) 23_655 23_655 ?
O00A Ca04 Ca02 140.509(16) 11_455 23_655 ?
O00A Ca04 Ca02 68.965(16) 19_556 23_655 ?
O00A Ca04 Ca02 111.035(16) 7_554 23_655 ?
Ca01 Ca04 Ca02 69.3460(10) . 23_655 ?
Ca01 Ca04 Ca02 110.6540(10) 13 23_655 ?
O00A Ca04 Ca02 62.529(17) 15_565 11_455 ?
O00A Ca04 Ca02 117.471(17) 3_545 11_455 ?
O00A Ca04 Ca02 140.509(16) 23_655 11_455 ?
O00A Ca04 Ca02 39.491(16) 11_455 11_455 ?
O00A Ca04 Ca02 111.035(16) 19_556 11_455 ?
O00A Ca04 Ca02 68.965(16) 7_554 11_455 ?
Ca01 Ca04 Ca02 110.6540(10) . 11_455 ?
Ca01 Ca04 Ca02 69.3460(10) 13 11_455 ?
Ca02 Ca04 Ca02 180 23_655 11_455 ?
O00A Ca04 Ca02 68.965(16) 15_565 19_556 ?
O00A Ca04 Ca02 111.035(16) 3_545 19_556 ?
O00A Ca04 Ca02 117.471(17) 23_655 19_556 ?
O00A Ca04 Ca02 62.529(17) 11_455 19_556 ?
O00A Ca04 Ca02 39.491(16) 19_556 19_556 ?
O00A Ca04 Ca02 140.509(16) 7_554 19_556 ?
Ca01 Ca04 Ca02 69.3460(10) . 19_556 ?
Ca01 Ca04 Ca02 110.6540(10) 13 19_556 ?
Ca02 Ca04 Ca02 108.2630(10) 23_655 19_556 ?
Ca02 Ca04 Ca02 71.7370(10) 11_455 19_556 ?
O008 Si05 O00A 113.25(4) 12_565 12_565 ?
O008 Si05 N00B 109.68(4) 12_565 18_665 ?
O00A Si05 N00B 108.33(4) 12_565 18_665 ?
O008 Si05 N00C 107.92(4) 12_565 22_566 ?
O00A Si05 N00C 103.41(4) 12_565 22_566 ?
N00B Si05 N00C 114.23(4) 18_665 22_566 ?
O008 Si05 Ca02 150.10(3) 12_565 . ?
O00A Si05 Ca02 96.29(3) 12_565 . ?
N00B Si05 Ca02 62.20(3) 18_665 . ?
N00C Si05 Ca02 58.25(3) 22_566 . ?
O008 Si05 Ca03 50.19(2) 12_565 18_665 ?
O00A Si05 Ca03 125.58(3) 12_565 18_665 ?
N00B Si05 Ca03 59.58(3) 18_665 18_665 ?
N00C Si05 Ca03 130.60(3) 22_566 18_665 ?
Ca02 Si05 Ca03 115.714(8) . 18_665 ?
O008 Si05 Ca03 52.36(2) 12_565 22_566 ?
O00A Si05 Ca03 114.33(3) 12_565 22_566 ?
N00B Si05 Ca03 137.34(3) 18_665 22_566 ?
N00C Si05 Ca03 56.40(3) 22_566 22_566 ?
Ca02 Si05 Ca03 112.071(8) . 22_566 ?
Ca03 Si05 Ca03 93.752(8) 18_665 22_566 ?
O008 Si05 Ca01 112.69(3) 12_565 15_566 ?
O00A Si05 Ca01 54.40(3) 12_565 15_566 ?
N00B Si05 Ca01 137.62(3) 18_665 15_566 ?
N00C Si05 Ca01 50.89(3) 22_566 15_566 ?
Ca02 Si05 Ca01 80.289(6) . 15_566 ?
Ca03 Si05 Ca01 162.733(9) 18_665 15_566 ?
Ca03 Si05 Ca01 73.180(6) 22_566 15_566 ?
O008 Si05 Ca02 108.31(3) 12_565 18_665 ?
O00A Si05 Ca02 73.08(3) 12_565 18_665 ?
N00B Si05 Ca02 39.80(3) 18_665 18_665 ?
N00C Si05 Ca02 141.64(3) 22_566 18_665 ?
Ca02 Si05 Ca02 83.818(6) . 18_665 ?
Ca03 Si05 Ca02 68.467(5) 18_665 18_665 ?
Ca03 Si05 Ca02 160.541(8) 22_566 18_665 ?
Ca01 Si05 Ca02 122.325(7) 15_566 18_665 ?
O007 Si06 O009 112.15(4) . 18_665 ?
O007 Si06 N00C 110.44(4) . 18_665 ?
O009 Si06 N00C 102.99(4) 18_665 18_665 ?
O007 Si06 N00B 108.85(4) . 18_665 ?
O009 Si06 N00B 106.16(4) 18_665 18_665 ?
N00C Si06 N00B 116.12(4) 18_665 18_665 ?
O007 Si06 Ca03 153.17(3) . 18_665 ?
O009 Si06 Ca03 94.64(3) 18_665 18_665 ?
N00C Si06 Ca03 59.51(3) 18_665 18_665 ?
N00B Si06 Ca03 62.55(3) 18_665 18_665 ?
O007 Si06 Ca02 51.84(2) . 9 ?
O009 Si06 Ca02 114.59(3) 18_665 9 ?
N00C Si06 Ca02 59.30(3) 18_665 9 ?
N00B Si06 Ca02 139.02(3) 18_665 9 ?
Ca03 Si06 Ca02 116.252(8) 18_665 9 ?
O007 Si06 Ca02 121.05(3) . 18_665 ?
O009 Si06 Ca02 53.39(2) 18_665 18_665 ?
N00C Si06 Ca02 128.17(3) 18_665 18_665 ?
N00B Si06 Ca02 53.04(3) 18_665 18_665 ?
Ca03 Si06 Ca02 75.795(6) 18_665 18_665 ?
Ca02 Si06 Ca02 165.164(9) 9 18_665 ?
O007 Si06 Ca02 49.32(2) . . ?
O009 Si06 Ca02 125.15(3) 18_665 . ?
N00C Si06 Ca02 131.48(3) 18_665 . ?
N00B Si06 Ca02 59.54(3) 18_665 . ?
Ca03 Si06 Ca02 116.013(8) 18_665 . ?
Ca02 Si06 Ca02 92.075(7) 9 . ?
Ca02 Si06 Ca02 89.788(7) 18_665 . ?
O007 Si06 Ca01 120.28(3) . 16_665 ?
O009 Si06 Ca01 52.42(2) 18_665 16_665 ?
N00C Si06 Ca01 50.97(3) 18_665 16_665 ?
N00B Si06 Ca01 130.68(3) 18_665 16_665 ?
Ca03 Si06 Ca01 74.638(6) 18_665 16_665 ?
Ca02 Si06 Ca01 80.894(6) 9 16_665 ?
Ca02 Si06 Ca01 94.953(7) 18_665 16_665 ?
Ca02 Si06 Ca01 169.191(8) . 16_665 ?
Si06 O007 Ca03 129.16(4) . . ?
Si06 O007 Ca02 96.23(3) . 9 ?
Ca03 O007 Ca02 101.34(2) . 9 ?
Si06 O007 Ca02 100.55(3) . . ?
Ca03 O007 Ca02 100.12(2) . . ?
Ca02 O007 Ca02 134.39(3) 9 . ?
Si05 O008 Ca03 145.74(4) 6_456 5 ?
Si05 O008 Ca03 98.95(3) 6_456 24_556 ?
Ca03 O008 Ca03 95.73(2) 5 24_556 ?
Si05 O008 Ca03 96.65(3) 6_456 15_566 ?
Ca03 O008 Ca03 93.95(2) 5 15_566 ?
Ca03 O008 Ca03 135.92(3) 24_556 15_566 ?
Si06 O009 Ca03 137.14(4) 24_556 5 ?
Si06 O009 Ca02 94.40(3) 24_556 . ?
Ca03 O009 Ca02 101.08(2) 5 . ?
Si06 O009 Ca01 97.87(3) 24_556 . ?
Ca03 O009 Ca01 99.69(2) 5 . ?
Ca02 O009 Ca01 133.48(3) . . ?
Si05 O00A Ca04 129.30(4) 6_456 3 ?
Si05 O00A Ca02 125.36(4) 6_456 . ?
Ca04 O00A Ca02 102.24(2) 3 . ?
Si05 O00A Ca01 95.53(3) 6_456 15_566 ?
Ca04 O00A Ca01 85.56(2) 3 15_566 ?
Ca02 O00A Ca01 106.52(2) . 15_566 ?
Si06 N00B Si05 151.23(5) 24_556 24_556 ?
Si06 N00B Ca02 93.81(3) 24_556 . ?
Si05 N00B Ca02 114.16(4) 24_556 . ?
Si06 N00B Ca03 83.91(3) 24_556 . ?
Si05 N00B Ca03 87.89(3) 24_556 . ?
Ca02 N00B Ca03 92.95(2) . . ?
Si06 N00B Ca02 88.72(3) 24_556 24_556 ?
Si05 N00B Ca02 85.03(3) 24_556 24_556 ?
Ca02 N00B Ca02 115.95(3) . 24_556 ?
Ca03 N00B Ca02 150.61(3) . 24_556 ?
Si06 N00C Si05 162.83(5) 24_556 19_556 ?
Si06 N00C Ca01 98.61(3) 24_556 . ?
Si05 N00C Ca01 98.55(3) 19_556 . ?
Si06 N00C Ca03 86.86(3) 24_556 . ?
Si05 N00C Ca03 91.05(3) 19_556 . ?
Ca01 N00C Ca03 95.09(2) . . ?
Si06 N00C Ca02 87.52(3) 24_556 19_556 ?
Si05 N00C Ca02 88.80(3) 19_556 19_556 ?
Ca01 N00C Ca02 104.35(3) . 19_556 ?
Ca03 N00C Ca02 160.37(3) . 19_556 ?

loop_
_geom_bond_atom_site_label_1
_geom_bond_atom_site_label_2
_geom_bond_distance
_geom_bond_site_symmetry_2
_geom_bond_publ_flag
Ca01 N00C 2.5956(7) . ?
Ca01 N00C 2.5956(7) 5 ?
Ca01 N00C 2.5956(7) 9 ?
Ca01 O009 2.6431(7) 9 ?
Ca01 O009 2.6431(7) 5 ?
Ca01 O009 2.6431(7) . ?
Ca01 O00A 2.7021(7) 23_655 ?
Ca01 O00A 2.7021(7) 19_556 ?
Ca01 O00A 2.7021(7) 15_565 ?
Ca01 Si06 3.3035(2) 24_556 ?
Ca01 Si06 3.3035(2) 20_565 ?
Ca01 Si06 3.3035(2) 16_655 ?
Ca02 O007 2.4430(7) 5 ?
Ca02 O00A 2.4740(7) . ?
Ca02 N00B 2.4761(7) . ?
Ca02 O007 2.4833(7) . ?
Ca02 O009 2.4892(7) . ?
Ca02 N00C 2.6584(7) 22_566 ?
Ca02 N00B 2.7754(8) 18_665 ?
Ca02 Si06 3.0887(2) 5 ?
Ca02 Si06 3.0918(2) 24_556 ?
Ca02 Si05 3.1257(2) . ?
Ca02 Si06 3.2191(2) . ?
Ca02 Si05 3.5292(2) 24_556 ?
Ca03 O008 2.2838(7) 9 ?
Ca03 O009 2.3992(7) 9 ?
Ca03 O007 2.4369(7) . ?
Ca03 O008 2.4530(7) 18_665 ?
Ca03 O008 2.5187(7) 15_565 ?
Ca03 N00C 2.6320(8) . ?
Ca03 N00B 2.7218(8) . ?
Ca03 Si06 3.0498(3) 24_556 ?
Ca03 Si05 3.1544(3) 24_556 ?
Ca03 Si05 3.1595(3) 19_556 ?
Ca03 Ca03 3.51452(19) 20_565 ?
Ca03 Ca03 3.51453(19) 23_665 ?
Ca04 O00A 2.4095(7) 15_565 ?
Ca04 O00A 2.4095(7) 3_545 ?
Ca04 O00A 2.4095(7) 23_655 ?
Ca04 O00A 2.4095(7) 11_455 ?
Ca04 O00A 2.4095(7) 19_556 ?
Ca04 O00A 2.4095(7) 7_554 ?
Si05 O008 1.6380(7) 12_565 ?
Si05 O00A 1.6652(7) 12_565 ?
Si05 N00B 1.6978(7) 18_665 ?
Si05 N00C 1.7005(7) 22_566 ?
Si06 O007 1.6435(7) . ?
Si06 O009 1.6528(7) 18_665 ?
Si06 N00C 1.6917(7) 18_665 ?
Si06 N00B 1.6944(7) 18_665 ?
